data_7123935
loop_
_publ_author_name
'Wesemann, Lars'
'Wei\&s, Sebastian'
'Schubert, Hartmut'

_publ_section_title
;
 Low valent lead hydride chemistry: hydroplumbylation of phenylacetylene
 and 1,1-dimethylallene
;
_journal_name_full 'Chemical Communications'
_journal_paper_doi 10.1039/C9CC05431F
_journal_year 2019
_chemical_formula_sum 'C41 H58 Pb'
_chemical_formula_weight 758.06
_space_group_crystal_system triclinic
_space_group_IT_number 2
_space_group_name_Hall '-P 1'
_space_group_name_H-M_alt 'P -1'
_symmetry_space_group_name_Hall '-P 1'
_symmetry_space_group_name_H-M 'P -1'
_atom_sites_solution_hydrogens geom
_audit_creation_method SHELXL-2018/1
_audit_update_record
;
2019-07-12 deposited with the CCDC.    2019-08-01 downloaded from the CCDC.
;
_cell_angle_alpha 104.0660(10)
_cell_angle_beta 102.0580(10)
_cell_angle_gamma 108.9560(10)
_cell_formula_units_Z 4
_cell_length_a 14.0970(3)
_cell_length_b 16.7228(4)
_cell_length_c 17.7335(4)
_cell_measurement_reflns_used 9878
_cell_measurement_temperature 100(2)
_cell_measurement_theta_max 27.80
_cell_measurement_theta_min 2.60
_cell_volume 3641.58(15)
_computing_cell_refinement 'Bruker SAINT'
_computing_data_collection 'Bruker APEX2'
_computing_data_reduction 'Bruker SAINT'
_computing_structure_refinement 'SHELXL-2018/1 (Sheldrick, 2018)'
_computing_structure_solution 'SHELXT 2014/4 (Sheldrick, 2014)'
_diffrn_ambient_temperature 100(2)
_diffrn_measured_fraction_theta_full 0.998
_diffrn_measured_fraction_theta_max 0.995
_diffrn_measurement_device_type 'Bruker APEX-II CCD'
_diffrn_measurement_method '\f and \w scans'
_diffrn_radiation_type MoK\a
_diffrn_radiation_wavelength 0.71073
_diffrn_reflns_av_R_equivalents 0.0339
_diffrn_reflns_av_unetI/netI 0.0302
_diffrn_reflns_Laue_measured_fraction_full 0.998
_diffrn_reflns_Laue_measured_fraction_max 0.995
_diffrn_reflns_limit_h_max 18
_diffrn_reflns_limit_h_min -18
_diffrn_reflns_limit_k_max 22
_diffrn_reflns_limit_k_min -21
_diffrn_reflns_limit_l_max 23
_diffrn_reflns_limit_l_min -23
_diffrn_reflns_number 99884
_diffrn_reflns_point_group_measured_fraction_full 0.998
_diffrn_reflns_point_group_measured_fraction_max 0.995
_diffrn_reflns_theta_full 25.242
_diffrn_reflns_theta_max 27.932
_diffrn_reflns_theta_min 1.247
_exptl_absorpt_coefficient_mu 4.658
_exptl_absorpt_correction_T_max 0.7456
_exptl_absorpt_correction_T_min 0.5731
_exptl_absorpt_correction_type multi-scan
_exptl_absorpt_process_details 'SADABS V2008/1 (Bruker AXS)'
_exptl_crystal_colour yellow
_exptl_crystal_density_diffrn 1.383
_exptl_crystal_description prism
_exptl_crystal_F_000 1544
_exptl_crystal_size_max 0.17
_exptl_crystal_size_mid 0.13
_exptl_crystal_size_min 0.10
_refine_diff_density_max 3.193
_refine_diff_density_min -1.418
_refine_diff_density_rms 0.136
_refine_ls_extinction_method none
_refine_ls_goodness_of_fit_ref 1.067
_refine_ls_hydrogen_treatment constr
_refine_ls_matrix_type full
_refine_ls_number_parameters 852
_refine_ls_number_reflns 17385
_refine_ls_number_restraints 55
_refine_ls_restrained_S_all 1.066
_refine_ls_R_factor_all 0.0551
_refine_ls_R_factor_gt 0.0389
_refine_ls_shift/su_max 0.017
_refine_ls_shift/su_mean 0.000
_refine_ls_structure_factor_coef Fsqd
_refine_ls_weighting_details 'w=1/[\s^2^(Fo^2^)+(0.0451P)^2^+15.6114P] where P=(Fo^2^+2Fc^2^)/3'
_refine_ls_weighting_scheme calc
_refine_ls_wR_factor_gt 0.0984
_refine_ls_wR_factor_ref 0.1072
_reflns_Friedel_coverage 0.000
_reflns_number_gt 14036
_reflns_number_total 17385
_reflns_threshold_expression 'I > 2\s(I)'
_cod_data_source_file c9cc05431f2.cif
_cod_data_source_block shelx
_cod_original_cell_volume 3641.57(15)
_cod_database_code 7123935
_shelx_shelxl_version_number 2018/1
_shelx_space_group_comment
;
The symmetry employed for this shelxl refinement is uniquely defined
by the following loop, which should always be used as a source of
symmetry information in preference to the above space-group names.
They are only intended as comments.
;

loop_
_space_group_symop_operation_xyz
'x, y, z'
'-x, -y, -z'

loop_
_atom_site_label
_atom_site_type_symbol
_atom_site_fract_x
_atom_site_fract_y
_atom_site_fract_z
_atom_site_U_iso_or_equiv
_atom_site_adp_type
_atom_site_occupancy
_atom_site_site_symmetry_order
_atom_site_calc_flag
_atom_site_refinement_flags_posn
_atom_site_refinement_flags_adp
_atom_site_refinement_flags_occupancy
_atom_site_disorder_assembly
_atom_site_disorder_group
Pb2 Pb 0.18867(2) 0.62372(2) 0.18335(2) 0.02529(6) Uani 1 1 d . . . A 4
Pb1 Pb 0.09357(2) 0.10001(2) 0.21221(2) 0.02714(7) Uani 0.8498(7) 1 d . . P B 1
Pb10 Pb 0.18391(10) 0.12285(8) 0.18482(8) 0.0289(4) Uani 0.1502(7) 1 d . . P B 2
C4 C 0.3056(4) 0.4130(3) 0.4259(3) 0.0335(12) Uani 1 1 d . . . . .
H4 H 0.337490 0.471175 0.466085 0.040 Uiso 1 1 calc R U . . .
C3 C 0.2046(4) 0.3550(3) 0.4182(3) 0.0293(11) Uani 1 1 d . . . . .
H3 H 0.167337 0.373583 0.452976 0.035 Uiso 1 1 calc R U . . .
C44 C 0.3737(4) 0.8935(3) 0.3731(3) 0.0237(9) Uani 1 1 d . . . . .
H44 H 0.443451 0.934488 0.382607 0.028 Uiso 1 1 calc R U . . .
C55 C -0.1428(4) 0.5847(3) 0.3158(3) 0.0298(11) Uani 1 1 d . . . . .
C43 C 0.3129(4) 0.9175(3) 0.4189(3) 0.0272(10) Uani 1 1 d . . . . .
H43 H 0.340377 0.975485 0.459161 0.033 Uiso 1 1 calc R U . . .
C60 C -0.0159(4) 0.7599(4) 0.2236(3) 0.0303(11) Uani 1 1 d . . . . .
H60 H 0.061296 0.792485 0.233401 0.036 Uiso 1 1 calc R U . . .
C20 C 0.1270(4) 0.1480(3) 0.4572(3) 0.0291(9) Uani 1 1 d . . . . .
H20 H 0.193668 0.192764 0.456313 0.035 Uiso 1 1 calc R U . . .
C68 C 0.1322(4) 0.5713(3) 0.4642(3) 0.0324(11) Uani 1 1 d . . . . .
H68A H 0.194073 0.580945 0.508280 0.049 Uiso 1 1 calc R U . . .
H68B H 0.067917 0.544695 0.477822 0.049 Uiso 1 1 calc R U . . .
H68C H 0.129780 0.530602 0.412936 0.049 Uiso 1 1 calc R U . . .
C53 C 0.0467(3) 0.6524(3) 0.3864(3) 0.0201(9) Uani 1 1 d . . . . .
C66 C 0.1398(4) 0.6608(3) 0.4540(3) 0.0239(9) Uani 1 1 d . . . . .
H66 H 0.205136 0.685423 0.438827 0.029 Uiso 1 1 calc R U . . .
C41 C 0.1696(3) 0.7713(3) 0.3474(3) 0.0187(8) Uani 1 1 d . . . . .
C42 C 0.2108(4) 0.8565(3) 0.4060(3) 0.0242(9) Uani 1 1 d . . . . .
H42 H 0.169225 0.873347 0.437483 0.029 Uiso 1 1 calc R U . . .
C54 C -0.0555(4) 0.5925(3) 0.3747(3) 0.0257(10) Uani 1 1 d . . . . .
H54 H -0.065293 0.556035 0.408252 0.031 Uiso 1 1 calc R U . . .
C56 C -0.1273(4) 0.6389(3) 0.2678(3) 0.0300(11) Uani 1 1 d . . . . .
H56 H -0.186892 0.634130 0.227425 0.036 Uiso 1 1 calc R U . . .
C46 C 0.3935(3) 0.7792(3) 0.2602(3) 0.0205(9) Uani 1 1 d . . . . .
C45 C 0.3327(3) 0.8093(3) 0.3131(3) 0.0190(8) Uani 1 1 d . . . . .
C57 C -0.0277(4) 0.7001(3) 0.2765(3) 0.0239(9) Uani 1 1 d . . . . .
C17 C -0.1527(4) 0.0722(3) 0.3144(3) 0.0316(11) Uani 1 1 d . . . . .
C1 C 0.2127(3) 0.2413(3) 0.3071(3) 0.0202(9) Uani 1 1 d . . . . .
C5 C 0.3592(4) 0.3856(3) 0.3749(3) 0.0260(10) Uani 1 1 d . . . . .
H5 H 0.427778 0.425663 0.380269 0.031 Uiso 1 1 calc R U . . .
C63 C -0.2527(4) 0.5168(4) 0.3043(5) 0.0503(17) Uani 1 1 d . . . . .
H63 H -0.236267 0.490562 0.347892 0.060 Uiso 0.735(13) 1 calc R U P C 1
H63O H -0.246559 0.457546 0.296024 0.060 Uiso 0.265(13) 1 calc R U P C 2
C15 C 0.0359(3) 0.1425(3) 0.3901(3) 0.0209(9) Uani 1 1 d . . . . .
C6 C 0.3146(4) 0.3003(3) 0.3158(3) 0.0220(9) Uani 1 1 d . . . . .
C52 C 0.0603(3) 0.7063(3) 0.3362(3) 0.0187(8) Uani 1 1 d . . . . .
C10 C 0.4840(4) 0.2180(3) 0.1564(3) 0.0321(11) Uani 1 1 d . . . . .
C62 C -0.0616(5) 0.8302(4) 0.2483(4) 0.0416(13) Uani 1 1 d . . . . .
H62A H -0.053390 0.867930 0.213630 0.062 Uiso 1 1 calc R U . . .
H62B H -0.136810 0.799801 0.241216 0.062 Uiso 1 1 calc R U . . .
H62C H -0.024018 0.867641 0.305721 0.062 Uiso 1 1 calc R U . . .
C69 C 0.3401(5) 0.8599(4) 0.1645(3) 0.0378(12) Uani 1 1 d . . . . .
H69 H 0.300142 0.871786 0.203312 0.045 Uiso 1 1 calc R U . . .
C13 C 0.0491(3) 0.2056(3) 0.3491(3) 0.0223(9) Uani 1 1 d . . . . .
C36 C 0.5414(6) 0.1884(5) 0.0976(5) 0.0565(19) Uani 1 1 d . . . . .
H36 H 0.573085 0.155512 0.128166 0.068 Uiso 0.330(14) 1 calc R U P D 1
H36O H 0.574955 0.239075 0.078544 0.068 Uiso 0.670(14) 1 calc R U P D 2
C103 C 0.0130(4) 0.4112(3) 0.0531(3) 0.0334(11) Uani 1 1 d . . . . .
H10A H 0.089921 0.431091 0.073407 0.050 Uiso 1 1 calc R U . . .
H10B H -0.006424 0.425664 0.003212 0.050 Uiso 1 1 calc R U . . .
H10C H -0.020493 0.346220 0.040744 0.050 Uiso 1 1 calc R U . . .
C21 C 0.1126(5) 0.1817(4) 0.5401(3) 0.0407(12) Uani 1 1 d . . . . .
H21A H 0.171345 0.185176 0.583414 0.061 Uiso 1 1 calc R U . . .
H21B H 0.111208 0.241405 0.548784 0.061 Uiso 1 1 calc R U . . .
H21C H 0.045877 0.140200 0.541528 0.061 Uiso 1 1 calc R U . . .
C16 C -0.0654(4) 0.0763(3) 0.3710(3) 0.0279(10) Uani 1 1 d . . . . .
H16 H -0.074449 0.032804 0.397831 0.033 Uiso 1 1 calc R U . . .
C9 C 0.4985(4) 0.2073(3) 0.2334(3) 0.0305(11) Uani 1 1 d . . . . .
H9 H 0.545807 0.180770 0.250021 0.037 Uiso 1 1 calc R U . . .
C29 C 0.2872(4) 0.3282(4) 0.1553(4) 0.0370(12) Uani 1 1 d . . . . .
H29 H 0.253082 0.341665 0.198207 0.044 Uiso 1 1 calc R U . . .
C7 C 0.3754(3) 0.2728(3) 0.2615(3) 0.0201(9) Uani 1 1 d . . . . .
C18 C -0.1383(4) 0.1368(4) 0.2774(3) 0.0339(11) Uani 1 1 d . . . . .
H18 H -0.197816 0.135209 0.239249 0.041 Uiso 1 1 calc R U . . .
C8 C 0.4460(3) 0.2343(3) 0.2861(3) 0.0229(9) Uani 1 1 d . . . . .
C40 C 0.2296(3) 0.7469(3) 0.2995(3) 0.0193(8) Uani 1 1 d . . . . .
C31 C 0.3488(6) 0.4165(5) 0.1462(5) 0.0606(16) Uani 1 1 d . . . . .
H31A H 0.299947 0.443169 0.127229 0.091 Uiso 1 1 calc R U . . .
H31B H 0.400325 0.457644 0.199154 0.091 Uiso 1 1 calc R U . . .
H31C H 0.385738 0.405726 0.106179 0.091 Uiso 1 1 calc R U . . .
C33 C 0.4722(4) 0.2281(3) 0.3719(3) 0.0295(10) Uani 1 1 d . . . . .
H33 H 0.413658 0.232173 0.394146 0.035 Uiso 1 1 calc R U . . .
C26 C -0.0312(5) 0.2770(4) 0.2541(4) 0.0459(15) Uani 1 1 d . . . . .
H26 H 0.045286 0.314879 0.266931 0.055 Uiso 1 1 calc R U . . .
C22 C 0.1387(5) 0.0585(4) 0.4454(4) 0.0438(13) Uani 1 1 d . . . . .
H22A H 0.198313 0.065627 0.490151 0.066 Uiso 1 1 calc R U . . .
H22B H 0.073780 0.013160 0.445297 0.066 Uiso 1 1 calc R U . . .
H22C H 0.151582 0.039191 0.393055 0.066 Uiso 1 1 calc R U . . .
C11 C 0.4157(4) 0.2570(3) 0.1343(3) 0.0313(11) Uani 1 1 d . . . . .
H11 H 0.405469 0.265423 0.082595 0.038 Uiso 1 1 calc R U . . .
C12 C 0.3607(4) 0.2847(3) 0.1847(3) 0.0275(10) Uani 1 1 d . . . . .
C51 C 0.3894(4) 0.7975(3) 0.1862(3) 0.0290(10) Uani 1 1 d . . . . .
C72 C 0.4619(4) 0.7107(3) 0.3630(3) 0.0304(11) Uani 1 1 d . . . . .
H72 H 0.411176 0.728241 0.388045 0.036 Uiso 1 1 calc R U . . .
C49 C 0.4808(4) 0.7012(4) 0.1491(3) 0.0432(15) Uani 1 1 d . . . . .
C14 C -0.0396(4) 0.2046(3) 0.2939(3) 0.0311(11) Uani 1 1 d . . . . .
C61 C -0.0672(5) 0.7055(4) 0.1325(3) 0.0450(14) Uani 1 1 d . . . . .
H61A H -0.057906 0.746277 0.100611 0.067 Uiso 1 1 calc R U . . .
H61B H -0.033814 0.663731 0.116866 0.067 Uiso 1 1 calc R U . . .
H61C H -0.142717 0.671703 0.121448 0.067 Uiso 1 1 calc R U . . .
C47 C 0.4460(3) 0.7245(3) 0.2796(3) 0.0249(10) Uani 1 1 d . . . . .
C101 C 0.0321(4) 0.4942(3) 0.1982(3) 0.0326(11) Uani 1 1 d . . . . .
H101 H -0.002183 0.515077 0.234579 0.039 Uiso 1 1 calc R U . A 4
C102 C -0.0240(4) 0.4586(3) 0.1176(3) 0.0307(11) Uani 1 1 d . . . . .
C67 C 0.1516(6) 0.7284(4) 0.5347(3) 0.0465(15) Uani 1 1 d . . . . .
H67A H 0.211547 0.733536 0.577970 0.070 Uiso 1 1 calc R U . . .
H67B H 0.163804 0.787097 0.528225 0.070 Uiso 1 1 calc R U . . .
H67C H 0.086860 0.707721 0.549538 0.070 Uiso 1 1 calc R U . . .
C100 C 0.1410(4) 0.5040(3) 0.2356(3) 0.0346(12) Uani 1 1 d . . . . .
H10W H 0.178914 0.484204 0.201957 0.042 Uiso 1 1 calc R U . A 4
H10P H 0.173165 0.530114 0.293239 0.042 Uiso 1 1 calc R U . A 4
C73 C 0.5742(5) 0.7739(4) 0.4185(4) 0.0453(14) Uani 1 1 d . . . . .
H73A H 0.585411 0.765743 0.472119 0.068 Uiso 1 1 calc R U . . .
H73B H 0.625344 0.760065 0.393630 0.068 Uiso 1 1 calc R U . . .
H73C H 0.583560 0.836177 0.425364 0.068 Uiso 1 1 calc R U . . .
C30 C 0.1989(6) 0.2654(5) 0.0753(5) 0.0620(19) Uani 1 1 d . . . . .
H30A H 0.160110 0.208864 0.082391 0.093 Uiso 1 1 calc R U . . .
H30B H 0.150375 0.294034 0.060923 0.093 Uiso 1 1 calc R U . . .
H30C H 0.229792 0.253268 0.031325 0.093 Uiso 1 1 calc R U . . .
C48 C 0.4871(4) 0.6856(4) 0.2234(3) 0.0361(12) Uani 1 1 d . . . . .
H48 H 0.520484 0.647324 0.235823 0.043 Uiso 1 1 calc R U . . .
C76 C 0.4356(5) 0.5885(4) 0.0115(4) 0.0434(14) Uani 1 1 d . . . . .
H76A H 0.462946 0.569330 -0.033081 0.065 Uiso 1 1 calc R U . E 1
H76B H 0.411949 0.539651 0.033426 0.065 Uiso 1 1 calc R U . E 1
H76C H 0.375947 0.603519 -0.009418 0.065 Uiso 1 1 calc R U . E 1
C74 C 0.4418(5) 0.6131(4) 0.3577(4) 0.0446(14) Uani 1 1 d . . . . .
H74A H 0.369819 0.573604 0.322021 0.067 Uiso 1 1 calc R U . . .
H74B H 0.492500 0.595142 0.335166 0.067 Uiso 1 1 calc R U . . .
H74C H 0.450448 0.608467 0.412545 0.067 Uiso 1 1 calc R U . . .
C104 C -0.1344(4) 0.4541(4) 0.0878(4) 0.0408(13) Uani 1 1 d . . . . .
H10D H -0.185141 0.391678 0.069667 0.061 Uiso 1 1 calc R U . . .
H10E H -0.140767 0.477001 0.041868 0.061 Uiso 1 1 calc R U . . .
H10F H -0.149240 0.490730 0.132362 0.061 Uiso 1 1 calc R U . . .
C34 C 0.4837(5) 0.1415(4) 0.3752(4) 0.0459(14) Uani 1 1 d . . . . .
H34A H 0.500403 0.142602 0.432065 0.069 Uiso 1 1 calc R U . . .
H34B H 0.417420 0.090185 0.341984 0.069 Uiso 1 1 calc R U . . .
H34C H 0.540829 0.135936 0.353780 0.069 Uiso 1 1 calc R U . . .
C75 C 0.5245(8) 0.6725(12) 0.0807(7) 0.026(3) Uani 0.55(3) 1 d . . P F 1
H75 H 0.547378 0.722431 0.058237 0.031 Uiso 0.55(3) 1 calc R U P F 1
C77 C 0.6197(10) 0.6530(14) 0.1155(10) 0.047(5) Uani 0.55(3) 1 d . . P F 1
H77A H 0.648564 0.634390 0.071707 0.071 Uiso 0.55(3) 1 calc R U P F 1
H77B H 0.673923 0.707264 0.158592 0.071 Uiso 0.55(3) 1 calc R U P F 1
H77C H 0.597915 0.604797 0.138397 0.071 Uiso 0.55(3) 1 calc R U P F 1
C750 C 0.5160(10) 0.6343(14) 0.0901(8) 0.022(4) Uani 0.45(3) 1 d . . P F 2
H750 H 0.525356 0.588926 0.115387 0.026 Uiso 0.45(3) 1 calc R U P F 2
C770 C 0.6212(13) 0.6921(14) 0.0870(14) 0.050(6) Uani 0.45(3) 1 d . . P F 2
H77D H 0.671632 0.720994 0.142501 0.075 Uiso 0.45(3) 1 calc R U P F 2
H77E H 0.647310 0.654790 0.052396 0.075 Uiso 0.45(3) 1 calc R U P F 2
H77F H 0.613052 0.738210 0.064234 0.075 Uiso 0.45(3) 1 calc R U P F 2
C71 C 0.4283(6) 0.9506(4) 0.1761(5) 0.0610(19) Uani 1 1 d . . . . .
H71A H 0.396323 0.991116 0.162000 0.091 Uiso 1 1 calc R U . . .
H71B H 0.473644 0.977661 0.233347 0.091 Uiso 1 1 calc R U . . .
H71C H 0.470754 0.940215 0.140460 0.091 Uiso 1 1 calc R U . . .
C28 C -0.0841(6) 0.3377(5) 0.2910(5) 0.0564(18) Uani 1 1 d . . . . .
H28A H -0.051518 0.363030 0.350606 0.085 Uiso 1 1 calc R U . . .
H28B H -0.074545 0.386517 0.268157 0.085 Uiso 1 1 calc R U . . .
H28C H -0.159679 0.302129 0.277700 0.085 Uiso 1 1 calc R U . . .
C32 C 0.5740(5) 0.3090(4) 0.4270(4) 0.0513(16) Uani 1 1 d . . . . .
H32A H 0.566194 0.364538 0.424681 0.077 Uiso 1 1 calc R U . . .
H32B H 0.587553 0.309080 0.483544 0.077 Uiso 1 1 calc R U . . .
H32C H 0.633327 0.304984 0.407999 0.077 Uiso 1 1 calc R U . . .
C50 C 0.4327(4) 0.7576(4) 0.1326(3) 0.0400(13) Uani 1 1 d . . . . .
H50 H 0.429194 0.769507 0.082607 0.048 Uiso 1 1 calc R U . . .
C35 C 0.6479(12) 0.2729(11) 0.1145(11) 0.034(4) Uani 0.330(14) 1 d . . P D 1
H35A H 0.674142 0.309935 0.172459 0.051 Uiso 0.330(14) 1 calc R U P D 1
H35B H 0.701318 0.251696 0.100630 0.051 Uiso 0.330(14) 1 calc R U P D 1
H35C H 0.633461 0.308651 0.080722 0.051 Uiso 0.330(14) 1 calc R U P D 1
C350 C 0.6182(9) 0.1573(9) 0.1282(7) 0.066(4) Uani 0.670(14) 1 d . . P D 2
H35D H 0.673062 0.204897 0.176657 0.099 Uiso 0.670(14) 1 calc R U P D 2
H35E H 0.584709 0.104744 0.143071 0.099 Uiso 0.670(14) 1 calc R U P D 2
H35F H 0.650203 0.140623 0.086028 0.099 Uiso 0.670(14) 1 calc R U P D 2
C27 C -0.0805(6) 0.2367(6) 0.1613(4) 0.062(2) Uani 1 1 d . . . . .
H27A H -0.073625 0.285101 0.138080 0.093 Uiso 1 1 calc R U . . .
H27B H -0.044092 0.200536 0.138658 0.093 Uiso 1 1 calc R U . . .
H27C H -0.155435 0.198645 0.147434 0.093 Uiso 1 1 calc R U . . .
C70 C 0.2631(7) 0.8193(5) 0.0781(5) 0.075(3) Uani 1 1 d . . . . .
H70A H 0.233062 0.861892 0.066497 0.112 Uiso 1 1 calc R U . . .
H70B H 0.300318 0.805962 0.038878 0.112 Uiso 1 1 calc R U . . .
H70C H 0.206229 0.763688 0.073049 0.112 Uiso 1 1 calc R U . . .
C105 C 0.1955(6) 0.0119(5) 0.2284(5) 0.0374(17) Uani 0.8498(7) 1 d . . P B 1
H10U H 0.127454 -0.030362 0.221488 0.045 Uiso 0.8498(7) 1 calc R U P B 1
H10V H 0.246514 0.041194 0.281241 0.045 Uiso 0.8498(7) 1 calc R U P B 1
C107 C 0.1588(5) -0.0034(4) 0.0779(4) 0.0382(15) Uani 0.8498(7) 1 d . . P B 1
C106 C 0.2218(5) 0.0320(4) 0.1571(4) 0.0359(14) Uani 0.8498(7) 1 d . . P B 1
H106 H 0.290935 0.074807 0.167865 0.043 Uiso 0.8498(7) 1 calc R U P B 1
C108 C 0.1957(7) 0.0250(5) 0.0112(5) 0.058(2) Uani 0.8498(7) 1 d . . P B 1
H10G H 0.259987 0.080245 0.035772 0.087 Uiso 0.8498(7) 1 calc R U P B 1
H10H H 0.140430 0.035770 -0.023341 0.087 Uiso 0.8498(7) 1 calc R U P B 1
H10I H 0.210687 -0.022546 -0.022200 0.087 Uiso 0.8498(7) 1 calc R U P B 1
C109 C 0.0542(6) -0.0832(5) 0.0484(5) 0.0433(18) Uani 0.8498(7) 1 d . . P B 1
H10J H 0.063681 -0.137961 0.023406 0.065 Uiso 0.8498(7) 1 calc R U P B 1
H10K H 0.002829 -0.074787 0.007737 0.065 Uiso 0.8498(7) 1 calc R U P B 1
H10L H 0.028341 -0.088446 0.094856 0.065 Uiso 0.8498(7) 1 calc R U P B 1
C160 C 0.039(3) -0.010(2) 0.200(2) 0.035(7) Uani 0.1502(7) 1 d . U P B 2
H160 H 0.005742 0.004197 0.239415 0.042 Uiso 0.1502(7) 1 calc R U P B 2
C170 C -0.022(3) -0.045(2) 0.122(2) 0.038(7) Uani 0.1502(7) 1 d . U P B 2
C150 C 0.160(3) 0.010(3) 0.234(3) 0.0295(10) Uani 0.1502(7) 1 d . U P B 2
H15A H 0.197565 -0.003165 0.197682 0.035 Uiso 0.1502(7) 1 calc R U P B 2
H15B H 0.194894 0.035168 0.291570 0.035 Uiso 0.1502(7) 1 calc R U P B 2
C190 C 0.014(3) -0.085(3) 0.056(3) 0.0295(10) Uani 0.1502(7) 1 d . U P B 2
H19A H 0.089344 -0.050139 0.068282 0.044 Uiso 0.1502(7) 1 calc R U P B 2
H19B H -0.025629 -0.084081 0.004142 0.044 Uiso 0.1502(7) 1 calc R U P B 2
H19C H 0.001950 -0.147058 0.052490 0.044 Uiso 0.1502(7) 1 calc R U P B 2
C180 C -0.135(3) -0.054(3) 0.090(2) 0.046(9) Uani 0.1502(7) 1 d . U P B 2
H18A H -0.176652 -0.112630 0.047078 0.068 Uiso 0.1502(7) 1 calc R U P B 2
H18B H -0.134758 -0.006355 0.066557 0.068 Uiso 0.1502(7) 1 calc R U P B 2
H18C H -0.164935 -0.048265 0.134622 0.068 Uiso 0.1502(7) 1 calc R U P B 2
C2 C 0.1589(3) 0.2700(3) 0.3596(3) 0.0218(9) Uani 1 1 d . . . . .
C64 C -0.2994(8) 0.4414(8) 0.2357(8) 0.080(4) Uani 0.735(13) 1 d . . P C 1
H64A H -0.246045 0.419028 0.223780 0.120 Uiso 0.735(13) 1 calc R U P C 1
H64B H -0.354530 0.395032 0.245159 0.120 Uiso 0.735(13) 1 calc R U P C 1
H64C H -0.330884 0.456324 0.189115 0.120 Uiso 0.735(13) 1 calc R U P C 1
C65 C -0.3196(7) 0.5648(7) 0.3358(7) 0.062(4) Uani 0.735(13) 1 d . . P C 1
H65A H -0.274623 0.616921 0.384849 0.093 Uiso 0.735(13) 1 calc R U P C 1
H65B H -0.351660 0.584746 0.293359 0.093 Uiso 0.735(13) 1 calc R U P C 1
H65C H -0.375306 0.523454 0.349403 0.093 Uiso 0.735(13) 1 calc R U P C 1
C650 C -0.2913(16) 0.5309(15) 0.3701(13) 0.031(5) Uani 0.265(13) 1 d . . P C 2
H65D H -0.361657 0.483872 0.356209 0.047 Uiso 0.265(13) 1 calc R U P C 2
H65E H -0.243570 0.529281 0.418021 0.047 Uiso 0.265(13) 1 calc R U P C 2
H65F H -0.295916 0.589703 0.382532 0.047 Uiso 0.265(13) 1 calc R U P C 2
C640 C -0.3383(17) 0.5050(16) 0.2202(14) 0.041(6) Uani 0.265(13) 1 d . . P C 2
H64D H -0.309537 0.495072 0.174617 0.062 Uiso 0.265(13) 1 calc R U P C 2
H64E H -0.404030 0.453418 0.208645 0.062 Uiso 0.265(13) 1 calc R U P C 2
H64F H -0.352597 0.559428 0.226908 0.062 Uiso 0.265(13) 1 calc R U P C 2
C37 C 0.4638(11) 0.1084(6) 0.0241(6) 0.117(5) Uani 1 1 d . . . . .
H37A H 0.406421 0.123222 -0.001993 0.176 Uiso 1 1 calc R U . . .
H37B H 0.500144 0.092988 -0.015149 0.176 Uiso 1 1 calc R U . . .
H37C H 0.434649 0.057109 0.041894 0.176 Uiso 1 1 calc R U . . .
C25 C -0.3019(13) 0.0002(12) 0.3704(10) 0.0407(12) Uani 0.377(10) 1 d D . P G 1
H25A H -0.376735 -0.038773 0.355373 0.061 Uiso 0.377(10) 1 calc R U P G 1
H25B H -0.258421 -0.025916 0.398032 0.061 Uiso 0.377(10) 1 calc R U P G 1
H25C H -0.288342 0.059680 0.407186 0.061 Uiso 0.377(10) 1 calc R U P G 1
C23 C -0.2706(15) 0.0102(13) 0.2832(12) 0.0370(12) Uani 0.377(10) 1 d . . P G 1
H23 H -0.318942 0.024310 0.243525 0.044 Uiso 0.377(10) 1 calc R U P G 1
C24 C -0.2748(14) -0.0893(10) 0.2580(10) 0.0438(13) Uani 0.377(10) 1 d D . P G 1
H24A H -0.348608 -0.132352 0.237450 0.066 Uiso 0.377(10) 1 calc R U P G 1
H24B H -0.241554 -0.098125 0.215104 0.066 Uiso 0.377(10) 1 calc R U P G 1
H24C H -0.236970 -0.098600 0.305922 0.066 Uiso 0.377(10) 1 calc R U P G 1
C240 C -0.2880(8) -0.0635(6) 0.2021(7) 0.049(3) Uani 0.623(10) 1 d . . P G 2
H24D H -0.224563 -0.066872 0.189552 0.073 Uiso 0.623(10) 1 calc R U P G 2
H24E H -0.339533 -0.124273 0.190696 0.073 Uiso 0.623(10) 1 calc R U P G 2
H24F H -0.318791 -0.034441 0.168030 0.073 Uiso 0.623(10) 1 calc R U P G 2
C250 C -0.3222(11) 0.0134(8) 0.3376(10) 0.0606(16) Uani 0.623(10) 1 d . . P G 2
H25D H -0.387647 -0.039661 0.322582 0.091 Uiso 0.623(10) 1 calc R U P G 2
H25E H -0.285762 0.033031 0.396408 0.091 Uiso 0.623(10) 1 calc R U P G 2
H25F H -0.338953 0.061826 0.324333 0.091 Uiso 0.623(10) 1 calc R U P G 2
C230 C -0.2577(7) -0.0077(6) 0.2944(6) 0.0291(9) Uani 0.623(10) 1 d . . P G 2
H230 H -0.233732 -0.046571 0.321889 0.035 Uiso 0.623(10) 1 calc R U P G 2

loop_
_atom_site_aniso_label
_atom_site_aniso_U_11
_atom_site_aniso_U_22
_atom_site_aniso_U_33
_atom_site_aniso_U_23
_atom_site_aniso_U_13
_atom_site_aniso_U_12
Pb2 0.02157(9) 0.02368(9) 0.02325(10) -0.00025(7) 0.01046(7) 0.00371(7)
Pb1 0.02528(12) 0.01985(11) 0.02681(13) -0.00068(8) 0.00789(9) 0.00368(8)
Pb10 0.0278(7) 0.0265(6) 0.0258(7) 0.0010(5) 0.0112(5) 0.0065(5)
C4 0.038(3) 0.013(2) 0.042(3) -0.0022(19) 0.023(2) 0.0023(19)
C3 0.031(3) 0.021(2) 0.039(3) 0.007(2) 0.025(2) 0.0084(19)
C44 0.022(2) 0.019(2) 0.026(2) 0.0046(18) 0.0100(19) 0.0034(17)
C55 0.016(2) 0.025(2) 0.041(3) -0.001(2) 0.014(2) 0.0051(18)
C43 0.032(3) 0.016(2) 0.028(3) 0.0006(18) 0.014(2) 0.0047(18)
C60 0.029(3) 0.042(3) 0.023(3) 0.011(2) 0.008(2) 0.018(2)
C20 0.024(2) 0.023(2) 0.030(2) 0.0068(17) 0.0063(18) -0.0007(16)
C68 0.030(3) 0.030(3) 0.035(3) 0.016(2) 0.007(2) 0.009(2)
C53 0.017(2) 0.022(2) 0.019(2) 0.0006(16) 0.0083(17) 0.0075(16)
C66 0.023(2) 0.027(2) 0.020(2) 0.0064(18) 0.0072(19) 0.0091(18)
C41 0.018(2) 0.021(2) 0.018(2) 0.0069(17) 0.0072(17) 0.0079(16)
C42 0.026(2) 0.024(2) 0.024(2) 0.0036(18) 0.0128(19) 0.0118(18)
C54 0.024(2) 0.025(2) 0.029(3) 0.0054(19) 0.017(2) 0.0081(18)
C56 0.020(2) 0.035(3) 0.027(3) -0.001(2) 0.003(2) 0.013(2)
C46 0.015(2) 0.0179(19) 0.022(2) 0.0017(16) 0.0092(17) -0.0005(15)
C45 0.021(2) 0.0169(19) 0.020(2) 0.0058(16) 0.0110(18) 0.0069(16)
C57 0.020(2) 0.029(2) 0.020(2) 0.0013(18) 0.0067(18) 0.0109(18)
C17 0.026(2) 0.029(2) 0.022(2) -0.0013(19) 0.010(2) -0.0056(19)
C1 0.024(2) 0.0144(19) 0.024(2) 0.0066(17) 0.0122(18) 0.0067(16)
C5 0.023(2) 0.017(2) 0.033(3) 0.0040(18) 0.015(2) 0.0011(17)
C63 0.021(3) 0.040(3) 0.077(5) 0.005(3) 0.021(3) 0.003(2)
C15 0.023(2) 0.0146(19) 0.022(2) 0.0006(16) 0.0118(18) 0.0049(16)
C6 0.027(2) 0.019(2) 0.023(2) 0.0062(17) 0.0132(19) 0.0110(18)
C52 0.015(2) 0.024(2) 0.015(2) -0.0005(16) 0.0072(16) 0.0088(16)
C10 0.030(3) 0.028(2) 0.037(3) 0.003(2) 0.023(2) 0.008(2)
C62 0.049(3) 0.037(3) 0.038(3) 0.007(2) 0.011(3) 0.022(3)
C69 0.053(3) 0.036(3) 0.027(3) 0.014(2) 0.019(3) 0.015(3)
C13 0.021(2) 0.020(2) 0.023(2) 0.0054(17) 0.0133(19) 0.0031(17)
C36 0.072(5) 0.050(4) 0.071(5) 0.019(3) 0.058(4) 0.032(3)
C103 0.032(3) 0.029(2) 0.031(3) -0.001(2) 0.014(2) 0.007(2)
C21 0.035(3) 0.054(3) 0.026(3) 0.011(2) 0.006(2) 0.013(2)
C16 0.030(3) 0.020(2) 0.024(2) 0.0028(18) 0.012(2) -0.0021(18)
C9 0.025(2) 0.025(2) 0.044(3) 0.009(2) 0.017(2) 0.0117(19)
C29 0.040(3) 0.049(3) 0.037(3) 0.022(2) 0.019(2) 0.025(2)
C7 0.017(2) 0.0181(19) 0.023(2) 0.0033(17) 0.0089(18) 0.0049(16)
C18 0.025(3) 0.043(3) 0.027(3) 0.011(2) 0.007(2) 0.007(2)
C8 0.018(2) 0.0140(19) 0.031(3) 0.0029(17) 0.0103(19) 0.0019(16)
C40 0.018(2) 0.0148(19) 0.021(2) 0.0036(16) 0.0059(17) 0.0031(16)
C31 0.060(4) 0.058(4) 0.075(5) 0.029(3) 0.032(3) 0.026(3)
C33 0.028(2) 0.030(2) 0.032(3) 0.009(2) 0.008(2) 0.014(2)
C26 0.040(3) 0.055(4) 0.050(4) 0.033(3) 0.017(3) 0.015(3)
C22 0.051(3) 0.034(3) 0.041(3) 0.009(2) 0.006(3) 0.017(2)
C11 0.034(3) 0.033(3) 0.026(3) 0.007(2) 0.017(2) 0.009(2)
C12 0.029(2) 0.031(2) 0.027(3) 0.010(2) 0.015(2) 0.013(2)
C51 0.025(2) 0.032(2) 0.024(3) 0.005(2) 0.011(2) 0.0049(19)
C72 0.027(2) 0.033(3) 0.034(3) 0.010(2) 0.012(2) 0.014(2)
C49 0.020(2) 0.068(4) 0.024(3) -0.011(3) 0.009(2) 0.014(3)
C14 0.027(3) 0.035(3) 0.031(3) 0.015(2) 0.013(2) 0.006(2)
C61 0.065(4) 0.051(3) 0.025(3) 0.009(3) 0.013(3) 0.033(3)
C47 0.013(2) 0.027(2) 0.026(2) 0.0003(18) 0.0071(18) 0.0032(17)
C101 0.035(3) 0.024(2) 0.031(3) 0.002(2) 0.020(2) 0.001(2)
C102 0.031(3) 0.026(2) 0.030(3) 0.003(2) 0.019(2) 0.005(2)
C67 0.065(4) 0.054(4) 0.023(3) 0.005(3) 0.010(3) 0.035(3)
C100 0.044(3) 0.026(2) 0.030(3) 0.006(2) 0.015(2) 0.009(2)
C73 0.034(3) 0.055(4) 0.032(3) 0.011(3) 0.001(2) 0.008(3)
C30 0.051(4) 0.069(5) 0.060(5) 0.028(4) 0.001(4) 0.022(4)
C48 0.017(2) 0.047(3) 0.034(3) -0.004(2) 0.006(2) 0.014(2)
C76 0.036(3) 0.047(3) 0.038(3) -0.007(3) 0.005(3) 0.025(3)
C74 0.050(4) 0.038(3) 0.051(4) 0.017(3) 0.019(3) 0.022(3)
C104 0.031(3) 0.041(3) 0.041(3) 0.002(2) 0.017(3) 0.007(2)
C34 0.054(4) 0.046(3) 0.049(4) 0.024(3) 0.015(3) 0.029(3)
C75 0.031(5) 0.022(6) 0.031(5) 0.007(5) 0.019(4) 0.015(5)
C77 0.026(6) 0.068(11) 0.039(8) -0.008(6) 0.012(5) 0.026(6)
C750 0.025(6) 0.023(8) 0.023(6) 0.001(5) 0.007(4) 0.020(6)
C770 0.041(8) 0.049(10) 0.048(11) -0.003(8) 0.029(8) 0.008(7)
C71 0.079(5) 0.036(3) 0.071(5) 0.018(3) 0.037(4) 0.018(3)
C28 0.066(5) 0.049(4) 0.069(5) 0.037(4) 0.028(4) 0.026(3)
C32 0.046(4) 0.047(4) 0.042(4) 0.009(3) -0.001(3) 0.009(3)
C50 0.030(3) 0.055(3) 0.025(3) 0.006(2) 0.016(2) 0.005(2)
C35 0.031(9) 0.044(9) 0.048(10) 0.026(8) 0.030(8) 0.022(7)
C350 0.081(8) 0.113(10) 0.077(8) 0.061(7) 0.068(7) 0.080(8)
C27 0.073(5) 0.095(6) 0.050(4) 0.048(4) 0.034(4) 0.046(4)
C70 0.101(7) 0.049(4) 0.061(5) 0.014(4) -0.006(5) 0.037(4)
C105 0.030(4) 0.025(3) 0.047(4) 0.000(3) 0.006(3) 0.011(3)
C107 0.041(4) 0.027(3) 0.034(4) 0.001(3) 0.011(3) 0.006(3)
C106 0.030(3) 0.021(3) 0.042(4) -0.003(2) 0.004(3) 0.005(2)
C108 0.069(5) 0.038(4) 0.051(5) 0.005(3) 0.024(4) 0.006(4)
C109 0.041(4) 0.027(3) 0.040(4) -0.007(3) 0.005(4) 0.005(3)
C160 0.037(14) 0.028(13) 0.034(14) 0.007(11) 0.012(12) 0.008(11)
C170 0.047(15) 0.028(13) 0.038(15) 0.013(12) 0.033(13) 0.003(12)
C150 0.028(2) 0.030(2) 0.032(3) 0.009(2) 0.008(2) 0.014(2)
C190 0.028(2) 0.030(2) 0.032(3) 0.009(2) 0.008(2) 0.014(2)
C180 0.06(2) 0.05(2) 0.028(18) 0.012(16) 0.024(17) 0.009(17)
C2 0.022(2) 0.0157(19) 0.028(2) 0.0090(17) 0.0111(19) 0.0051(16)
C64 0.046(6) 0.064(7) 0.092(9) -0.008(6) 0.031(6) -0.006(5)
C65 0.019(4) 0.069(7) 0.073(8) -0.012(5) 0.021(4) 0.009(4)
C650 0.019(9) 0.050(12) 0.034(11) 0.027(10) 0.011(8) 0.014(9)
C640 0.029(11) 0.046(13) 0.040(13) 0.009(10) 0.000(9) 0.015(9)
C37 0.210(13) 0.063(5) 0.109(8) 0.021(5) 0.126(9) 0.050(7)
C25 0.035(3) 0.054(3) 0.026(3) 0.011(2) 0.006(2) 0.013(2)
C23 0.040(3) 0.049(3) 0.037(3) 0.022(2) 0.019(2) 0.025(2)
C24 0.051(3) 0.034(3) 0.041(3) 0.009(2) 0.006(3) 0.017(2)
C240 0.035(5) 0.027(4) 0.055(7) -0.005(4) 0.000(5) -0.002(4)
C250 0.060(4) 0.058(4) 0.075(5) 0.029(3) 0.032(3) 0.026(3)
C230 0.024(2) 0.023(2) 0.030(2) 0.0068(17) 0.0063(18) -0.0007(16)

loop_
_atom_type_symbol
_atom_type_description
_atom_type_scat_dispersion_real
_atom_type_scat_dispersion_imag
_atom_type_scat_source
C C 0.0033 0.0016 'International Tables Vol C Tables 4.2.6.8 and 6.1.1.4'
Pb Pb -3.3944 10.1111 'International Tables Vol C Tables 4.2.6.8 and 6.1.1.4'
H H 0.0000 0.0000 'International Tables Vol C Tables 4.2.6.8 and 6.1.1.4'

loop_
_geom_angle_atom_site_label_1
_geom_angle_atom_site_label_2
_geom_angle_atom_site_label_3
_geom_angle
C40 Pb2 C100 101.04(16)
C40 Pb2 C101 103.39(15)
C100 Pb2 C101 33.60(19)
C1 Pb1 C105 100.8(2)
C1 Pb1 C106 102.28(16)
C105 Pb1 C106 33.4(2)
C150 Pb10 C1 99.2(12)
C150 Pb10 C160 37.0(13)
C1 Pb10 C160 100.2(8)
C150 Pb10 C7 117.1(12)
C1 Pb10 C7 57.46(14)
C160 Pb10 C7 147.2(8)
C5 C4 C3 119.8(4)
C5 C4 H4 120.1
C3 C4 H4 120.1
C2 C3 C4 119.7(4)
C2 C3 H3 120.1
C4 C3 H3 120.1
C43 C44 C45 120.0(4)
C43 C44 H44 120.0
C45 C44 H44 120.0
C56 C55 C54 118.2(4)
C56 C55 C63 121.7(5)
C54 C55 C63 120.1(5)
C44 C43 C42 120.0(4)
C44 C43 H43 120.0
C42 C43 H43 120.0
C57 C60 C61 112.0(4)
C57 C60 C62 110.6(4)
C61 C60 C62 110.5(4)
C57 C60 H60 107.9
C61 C60 H60 107.9
C62 C60 H60 107.9
C15 C20 C21 109.5(4)
C15 C20 C22 112.8(4)
C21 C20 C22 110.4(5)
C15 C20 H20 108.0
C21 C20 H20 108.0
C22 C20 H20 108.0
C66 C68 H68A 109.5
C66 C68 H68B 109.5
H68A C68 H68B 109.5
C66 C68 H68C 109.5
H68A C68 H68C 109.5
H68B C68 H68C 109.5
C54 C53 C52 118.4(4)
C54 C53 C66 120.2(4)
C52 C53 C66 121.3(4)
C53 C66 C68 113.3(4)
C53 C66 C67 109.7(4)
C68 C66 C67 110.9(4)
C53 C66 H66 107.5
C68 C66 H66 107.5
C67 C66 H66 107.5
C42 C41 C40 119.9(4)
C42 C41 C52 119.4(4)
C40 C41 C52 120.7(4)
C41 C42 C43 120.7(4)
C41 C42 H42 119.7
C43 C42 H42 119.7
C55 C54 C53 122.2(5)
C55 C54 H54 118.9
C53 C54 H54 118.9
C55 C56 C57 122.5(5)
C55 C56 H56 118.7
C57 C56 H56 118.7
C51 C46 C47 119.3(4)
C51 C46 C45 120.2(4)
C47 C46 C45 120.1(4)
C44 C45 C40 120.6(4)
C44 C45 C46 122.9(4)
C40 C45 C46 116.5(4)
C56 C57 C52 118.4(4)
C56 C57 C60 120.2(4)
C52 C57 C60 121.4(4)
C18 C17 C16 118.1(4)
C18 C17 C23 108.4(8)
C16 C17 C23 133.5(8)
C18 C17 C230 124.9(6)
C16 C17 C230 116.9(6)
C6 C1 C2 118.7(4)
C6 C1 Pb1 134.3(3)
C2 C1 Pb1 106.7(3)
C6 C1 Pb10 99.5(3)
C2 C1 Pb10 141.2(3)
C4 C5 C6 121.3(4)
C4 C5 H5 119.4
C6 C5 H5 119.4
C64 C63 C65 119.7(7)
C64 C63 C55 118.5(6)
C650 C63 C55 116.3(10)
C65 C63 C55 110.6(6)
C650 C63 C640 110.8(13)
C55 C63 C640 111.0(10)
C64 C63 H63 101.2
C65 C63 H63 101.2
C55 C63 H63 101.2
C650 C63 H63O 106.0
C55 C63 H63O 106.0
C640 C63 H63O 106.0
C16 C15 C13 118.6(4)
C16 C15 C20 119.7(4)
C13 C15 C20 121.6(4)
C5 C6 C1 119.5(4)
C5 C6 C7 119.8(4)
C1 C6 C7 120.7(4)
C57 C52 C53 120.3(4)
C57 C52 C41 120.2(4)
C53 C52 C41 119.5(4)
C11 C10 C9 117.5(4)
C11 C10 C36 119.9(5)
C9 C10 C36 122.6(5)
C60 C62 H62A 109.5
C60 C62 H62B 109.5
H62A C62 H62B 109.5
C60 C62 H62C 109.5
H62A C62 H62C 109.5
H62B C62 H62C 109.5
C51 C69 C70 112.2(5)
C51 C69 C71 109.5(5)
C70 C69 C71 111.0(6)
C51 C69 H69 108.0
C70 C69 H69 108.0
C71 C69 H69 108.0
C15 C13 C14 119.9(4)
C15 C13 C2 120.0(4)
C14 C13 C2 119.9(4)
C350 C36 C37 102.9(8)
C350 C36 C10 116.2(7)
C37 C36 C10 110.1(6)
C37 C36 C35 136.1(8)
C10 C36 C35 107.6(7)
C37 C36 H36 98.1
C10 C36 H36 98.1
C35 C36 H36 98.1
C350 C36 H36O 109.1
C37 C36 H36O 109.1
C10 C36 H36O 109.1
C102 C103 H10A 109.5
C102 C103 H10B 109.5
H10A C103 H10B 109.5
C102 C103 H10C 109.5
H10A C103 H10C 109.5
H10B C103 H10C 109.5
C20 C21 H21A 109.5
C20 C21 H21B 109.5
H21A C21 H21B 109.5
C20 C21 H21C 109.5
H21A C21 H21C 109.5
H21B C21 H21C 109.5
C17 C16 C15 122.1(4)
C17 C16 H16 119.0
C15 C16 H16 119.0
C8 C9 C10 122.1(5)
C8 C9 H9 119.0
C10 C9 H9 119.0
C31 C29 C12 110.9(5)
C31 C29 C30 110.7(5)
C12 C29 C30 112.2(5)
C31 C29 H29 107.6
C12 C29 H29 107.6
C30 C29 H29 107.6
C8 C7 C12 119.4(4)
C8 C7 C6 120.7(4)
C12 C7 C6 119.9(4)
C8 C7 Pb10 102.3(3)
C12 C7 Pb10 85.2(3)
C6 C7 Pb10 81.9(2)
C17 C18 C14 122.6(5)
C17 C18 H18 118.7
C14 C18 H18 118.7
C9 C8 C7 119.2(5)
C9 C8 C33 119.5(4)
C7 C8 C33 121.2(4)
C41 C40 C45 118.9(4)
C41 C40 Pb2 132.7(3)
C45 C40 Pb2 107.9(3)
C29 C31 H31A 109.5
C29 C31 H31B 109.5
H31A C31 H31B 109.5
C29 C31 H31C 109.5
H31A C31 H31C 109.5
H31B C31 H31C 109.5
C34 C33 C8 114.4(4)
C34 C33 C32 109.8(5)
C8 C33 C32 108.8(4)
C34 C33 H33 107.9
C8 C33 H33 107.9
C32 C33 H33 107.9
C27 C26 C14 111.9(6)
C27 C26 C28 110.6(6)
C14 C26 C28 109.5(5)
C27 C26 H26 108.2
C14 C26 H26 108.2
C28 C26 H26 108.2
C20 C22 H22A 109.5
C20 C22 H22B 109.5
H22A C22 H22B 109.5
C20 C22 H22C 109.5
H22A C22 H22C 109.5
H22B C22 H22C 109.5
C10 C11 C12 122.6(5)
C10 C11 H11 118.7
C12 C11 H11 118.7
C11 C12 C7 119.2(5)
C11 C12 C29 118.8(5)
C7 C12 C29 122.0(4)
C50 C51 C46 119.0(5)
C50 C51 C69 119.3(5)
C46 C51 C69 121.8(4)
C73 C72 C47 108.6(4)
C73 C72 C74 110.4(5)
C47 C72 C74 113.6(4)
C73 C72 H72 108.0
C47 C72 H72 108.0
C74 C72 H72 108.0
C50 C49 C48 118.0(5)
C50 C49 C75 109.5(9)
C48 C49 C75 132.3(9)
C50 C49 C750 130.4(8)
C48 C49 C750 110.7(9)
C18 C14 C13 118.6(5)
C18 C14 C26 119.4(5)
C13 C14 C26 122.0(4)
C60 C61 H61A 109.5
C60 C61 H61B 109.5
H61A C61 H61B 109.5
C60 C61 H61C 109.5
H61A C61 H61C 109.5
H61B C61 H61C 109.5
C48 C47 C46 119.2(5)
C48 C47 C72 119.9(5)
C46 C47 C72 120.9(4)
C102 C101 C100 126.9(5)
C102 C101 Pb2 95.5(3)
C100 C101 Pb2 62.5(3)
C102 C101 H101 116.6
C100 C101 H101 116.6
Pb2 C101 H101 114.2
C101 C102 C104 121.3(5)
C101 C102 C103 123.1(5)
C104 C102 C103 115.3(5)
C66 C67 H67A 109.5
C66 C67 H67B 109.5
H67A C67 H67B 109.5
C66 C67 H67C 109.5
H67A C67 H67C 109.5
H67B C67 H67C 109.5
C101 C100 Pb2 83.9(3)
C101 C100 H10W 120.0
Pb2 C100 H10W 80.4
C101 C100 H10P 120.0
Pb2 C100 H10P 105.8
H10W C100 H10P 120.0
C72 C73 H73A 109.5
C72 C73 H73B 109.5
H73A C73 H73B 109.5
C72 C73 H73C 109.5
H73A C73 H73C 109.5
H73B C73 H73C 109.5
C29 C30 H30A 109.5
C29 C30 H30B 109.5
H30A C30 H30B 109.5
C29 C30 H30C 109.5
H30A C30 H30C 109.5
H30B C30 H30C 109.5
C47 C48 C49 121.9(5)
C47 C48 H48 119.0
C49 C48 H48 119.0
C75 C76 H76A 109.5
C75 C76 H76B 109.5
H76A C76 H76B 109.5
C75 C76 H76C 109.5
H76A C76 H76C 109.5
H76B C76 H76C 109.5
C72 C74 H74A 109.5
C72 C74 H74B 109.5
H74A C74 H74B 109.5
C72 C74 H74C 109.5
H74A C74 H74C 109.5
H74B C74 H74C 109.5
C102 C104 H10D 109.5
C102 C104 H10E 109.5
H10D C104 H10E 109.5
C102 C104 H10F 109.5
H10D C104 H10F 109.5
H10E C104 H10F 109.5
C33 C34 H34A 109.5
C33 C34 H34B 109.5
H34A C34 H34B 109.5
C33 C34 H34C 109.5
H34A C34 H34C 109.5
H34B C34 H34C 109.5
C49 C75 C77 108.8(13)
C49 C75 C76 108.8(7)
C77 C75 C76 111.8(15)
C49 C75 H75 109.1
C77 C75 H75 109.1
C76 C75 H75 109.1
C75 C77 H77A 109.5
C75 C77 H77B 109.5
H77A C77 H77B 109.5
C75 C77 H77C 109.5
H77A C77 H77C 109.5
H77B C77 H77C 109.5
C76 C750 C770 114.1(18)
C76 C750 C49 109.9(8)
C770 C750 C49 105.6(15)
C76 C750 H750 109.0
C770 C750 H750 109.0
C49 C750 H750 109.0
C750 C770 H77D 109.5
C750 C770 H77E 109.5
H77D C770 H77E 109.5
C750 C770 H77F 109.5
H77D C770 H77F 109.5
H77E C770 H77F 109.5
C69 C71 H71A 109.5
C69 C71 H71B 109.5
H71A C71 H71B 109.5
C69 C71 H71C 109.5
H71A C71 H71C 109.5
H71B C71 H71C 109.5
C26 C28 H28A 109.5
C26 C28 H28B 109.5
H28A C28 H28B 109.5
C26 C28 H28C 109.5
H28A C28 H28C 109.5
H28B C28 H28C 109.5
C33 C32 H32A 109.5
C33 C32 H32B 109.5
H32A C32 H32B 109.5
C33 C32 H32C 109.5
H32A C32 H32C 109.5
H32B C32 H32C 109.5
C49 C50 C51 122.5(5)
C49 C50 H50 118.7
C51 C50 H50 118.7
C36 C35 H35A 109.5
C36 C35 H35B 109.5
H35A C35 H35B 109.5
C36 C35 H35C 109.5
H35A C35 H35C 109.5
H35B C35 H35C 109.5
C36 C350 H35D 109.5
C36 C350 H35E 109.5
H35D C350 H35E 109.5
C36 C350 H35F 109.5
H35D C350 H35F 109.5
H35E C350 H35F 109.5
C26 C27 H27A 109.5
C26 C27 H27B 109.5
H27A C27 H27B 109.5
C26 C27 H27C 109.5
H27A C27 H27C 109.5
H27B C27 H27C 109.5
C69 C70 H70A 109.5
C69 C70 H70B 109.5
H70A C70 H70B 109.5
C69 C70 H70C 109.5
H70A C70 H70C 109.5
H70B C70 H70C 109.5
C106 C105 Pb1 83.1(4)
C106 C105 H10U 120.0
Pb1 C105 H10U 79.9
C106 C105 H10V 120.0
Pb1 C105 H10V 107.2
H10U C105 H10V 120.0
C106 C107 C108 122.0(6)
C106 C107 C109 122.5(6)
C108 C107 C109 114.9(6)
C107 C106 C105 127.7(6)
C107 C106 Pb1 94.5(4)
C105 C106 Pb1 63.5(3)
C107 C106 H106 116.1
C105 C106 H106 116.1
Pb1 C106 H106 114.7
C107 C108 H10G 109.5
C107 C108 H10H 109.5
H10G C108 H10H 109.5
C107 C108 H10I 109.5
H10G C108 H10I 109.5
H10H C108 H10I 109.5
C107 C109 H10J 109.5
C107 C109 H10K 109.5
H10J C109 H10K 109.5
C107 C109 H10L 109.5
H10J C109 H10L 109.5
H10K C109 H10L 109.5
C170 C160 C150 128(4)
C170 C160 Pb10 97(2)
C150 C160 Pb10 59(2)
C170 C160 H160 116.0
C150 C160 H160 116.0
Pb10 C160 H160 116.9
C160 C170 C190 121(4)
C160 C170 C180 127(3)
C190 C170 C180 112(3)
C160 C150 Pb10 84(2)
C160 C150 H15A 120.0
Pb10 C150 H15A 78.3
C160 C150 H15B 120.0
Pb10 C150 H15B 107.4
H15A C150 H15B 120.0
C170 C190 H19A 109.5
C170 C190 H19B 109.5
H19A C190 H19B 109.5
C170 C190 H19C 109.5
H19A C190 H19C 109.5
H19B C190 H19C 109.5
C170 C180 H18A 109.5
C170 C180 H18B 109.5
H18A C180 H18B 109.5
C170 C180 H18C 109.5
H18A C180 H18C 109.5
H18B C180 H18C 109.5
C3 C2 C1 121.0(4)
C3 C2 C13 121.1(4)
C1 C2 C13 117.9(4)
C63 C64 H64A 109.5
C63 C64 H64B 109.5
H64A C64 H64B 109.5
C63 C64 H64C 109.5
H64A C64 H64C 109.5
H64B C64 H64C 109.5
C63 C65 H65A 109.5
C63 C65 H65B 109.5
H65A C65 H65B 109.5
C63 C65 H65C 109.5
H65A C65 H65C 109.5
H65B C65 H65C 109.5
C63 C650 H65D 109.5
C63 C650 H65E 109.5
H65D C650 H65E 109.5
C63 C650 H65F 109.5
H65D C650 H65F 109.5
H65E C650 H65F 109.5
C63 C640 H64D 109.5
C63 C640 H64E 109.5
H64D C640 H64E 109.5
C63 C640 H64F 109.5
H64D C640 H64F 109.5
H64E C640 H64F 109.5
C36 C37 H37A 109.5
C36 C37 H37B 109.5
H37A C37 H37B 109.5
C36 C37 H37C 109.5
H37A C37 H37C 109.5
H37B C37 H37C 109.5
C23 C25 H25A 109.5
C23 C25 H25B 109.5
H25A C25 H25B 109.5
C23 C25 H25C 109.5
H25A C25 H25C 109.5
H25B C25 H25C 109.5
C17 C23 C24 105.5(12)
C17 C23 C25 104.6(12)
C24 C23 C25 90.9(13)
C17 C23 H23 117.4
C24 C23 H23 117.4
C25 C23 H23 117.4
C23 C24 H24A 109.5
C23 C24 H24B 109.5
H24A C24 H24B 109.5
C23 C24 H24C 109.5
H24A C24 H24C 109.5
H24B C24 H24C 109.5
C230 C240 H24D 109.5
C230 C240 H24E 109.5
H24D C240 H24E 109.5
C230 C240 H24F 109.5
H24D C240 H24F 109.5
H24E C240 H24F 109.5
C230 C250 H25D 109.5
C230 C250 H25E 109.5
H25D C250 H25E 109.5
C230 C250 H25F 109.5
H25D C250 H25F 109.5
H25E C250 H25F 109.5
C250 C230 C17 112.9(8)
C250 C230 C240 128.7(11)
C17 C230 C240 106.3(7)
C250 C230 H230 101.6
C17 C230 H230 101.6
C240 C230 H230 101.6

loop_
_geom_bond_atom_site_label_1
_geom_bond_atom_site_label_2
_geom_bond_distance
Pb2 C40 2.342(4)
Pb2 C100 2.367(5)
Pb2 C101 2.654(5)
Pb1 C1 2.355(4)
Pb1 C105 2.393(7)
Pb1 C106 2.654(6)
Pb10 C150 2.23(5)
Pb10 C1 2.411(4)
Pb10 C160 2.60(3)
Pb10 C7 2.799(4)
C4 C5 1.380(6)
C4 C3 1.394(6)
C4 H4 0.9500
C3 C2 1.386(6)
C3 H3 0.9500
C44 C43 1.383(6)
C44 C45 1.391(6)
C44 H44 0.9500
C55 C56 1.383(8)
C55 C54 1.384(7)
C55 C63 1.531(7)
C43 C42 1.400(6)
C43 H43 0.9500
C60 C57 1.524(7)
C60 C61 1.526(7)
C60 C62 1.532(7)
C60 H60 1.0000
C20 C15 1.519(7)
C20 C21 1.522(7)
C20 C22 1.528(7)
C20 H20 1.0000
C68 C66 1.523(7)
C68 H68A 0.9800
C68 H68B 0.9800
C68 H68C 0.9800
C53 C54 1.399(6)
C53 C52 1.412(6)
C53 C66 1.524(6)
C66 C67 1.532(7)
C66 H66 1.0000
C41 C42 1.391(6)
C41 C40 1.401(6)
C41 C52 1.507(6)
C42 H42 0.9500
C54 H54 0.9500
C56 C57 1.395(7)
C56 H56 0.9500
C46 C51 1.411(7)
C46 C47 1.412(7)
C46 C45 1.502(6)
C45 C40 1.415(6)
C57 C52 1.408(6)
C17 C18 1.377(7)
C17 C16 1.387(8)
C17 C23 1.54(2)
C17 C230 1.539(10)
C1 C6 1.405(6)
C1 C2 1.409(6)
C5 C6 1.394(6)
C5 H5 0.9500
C63 C64 1.372(12)
C63 C650 1.39(2)
C63 C65 1.530(10)
C63 C640 1.63(2)
C63 H63 1.0000
C63 H63O 1.0000
C15 C16 1.404(6)
C15 C13 1.405(6)
C6 C7 1.503(6)
C10 C11 1.371(8)
C10 C9 1.402(8)
C10 C36 1.533(7)
C62 H62A 0.9800
C62 H62B 0.9800
C62 H62C 0.9800
C69 C51 1.509(8)
C69 C70 1.519(9)
C69 C71 1.549(8)
C69 H69 1.0000
C13 C14 1.410(7)
C13 C2 1.514(6)
C36 C350 1.413(12)
C36 C37 1.513(13)
C36 C35 1.602(17)
C36 H36 1.0000
C36 H36O 1.0000
C103 C102 1.513(7)
C103 H10A 0.9800
C103 H10B 0.9800
C103 H10C 0.9800
C21 H21A 0.9800
C21 H21B 0.9800
C21 H21C 0.9800
C16 H16 0.9500
C9 C8 1.388(6)
C9 H9 0.9500
C29 C31 1.518(9)
C29 C12 1.524(7)
C29 C30 1.535(9)
C29 H29 1.0000
C7 C8 1.403(6)
C7 C12 1.405(7)
C18 C14 1.398(7)
C18 H18 0.9500
C8 C33 1.527(7)
C31 H31A 0.9800
C31 H31B 0.9800
C31 H31C 0.9800
C33 C34 1.522(7)
C33 C32 1.535(8)
C33 H33 1.0000
C26 C27 1.525(9)
C26 C14 1.528(7)
C26 C28 1.544(9)
C26 H26 1.0000
C22 H22A 0.9800
C22 H22B 0.9800
C22 H22C 0.9800
C11 C12 1.392(7)
C11 H11 0.9500
C51 C50 1.387(7)
C72 C73 1.532(7)
C72 C47 1.533(7)
C72 C74 1.538(7)
C72 H72 1.0000
C49 C50 1.378(9)
C49 C48 1.394(8)
C49 C75 1.517(11)
C49 C750 1.613(13)
C61 H61A 0.9800
C61 H61B 0.9800
C61 H61C 0.9800
C47 C48 1.387(6)
C101 C102 1.353(7)
C101 C100 1.477(8)
C101 H101 0.9500
C102 C104 1.507(8)
C67 H67A 0.9800
C67 H67B 0.9800
C67 H67C 0.9800
C100 H10W 0.9500
C100 H10P 0.9500
C73 H73A 0.9800
C73 H73B 0.9800
C73 H73C 0.9800
C30 H30A 0.9800
C30 H30B 0.9800
C30 H30C 0.9800
C48 H48 0.9500
C76 C750 1.439(13)
C76 C75 1.558(13)
C76 H76A 0.9800
C76 H76B 0.9800
C76 H76C 0.9800
C74 H74A 0.9800
C74 H74B 0.9800
C74 H74C 0.9800
C104 H10D 0.9800
C104 H10E 0.9800
C104 H10F 0.9800
C34 H34A 0.9800
C34 H34B 0.9800
C34 H34C 0.9800
C75 C77 1.53(3)
C75 H75 1.0000
C77 H77A 0.9800
C77 H77B 0.9800
C77 H77C 0.9800
C750 C770 1.50(3)
C750 H750 1.0000
C770 H77D 0.9800
C770 H77E 0.9800
C770 H77F 0.9800
C71 H71A 0.9800
C71 H71B 0.9800
C71 H71C 0.9800
C28 H28A 0.9800
C28 H28B 0.9800
C28 H28C 0.9800
C32 H32A 0.9800
C32 H32B 0.9800
C32 H32C 0.9800
C50 H50 0.9500
C35 H35A 0.9800
C35 H35B 0.9800
C35 H35C 0.9800
C350 H35D 0.9800
C350 H35E 0.9800
C350 H35F 0.9800
C27 H27A 0.9800
C27 H27B 0.9800
C27 H27C 0.9800
C70 H70A 0.9800
C70 H70B 0.9800
C70 H70C 0.9800
C105 C106 1.472(11)
C105 H10U 0.9500
C105 H10V 0.9500
C107 C106 1.359(9)
C107 C108 1.504(10)
C107 C109 1.513(9)
C106 H106 0.9500
C108 H10G 0.9800
C108 H10H 0.9800
C108 H10I 0.9800
C109 H10J 0.9800
C109 H10K 0.9800
C109 H10L 0.9800
C160 C170 1.34(5)
C160 C150 1.57(5)
C160 H160 0.9500
C170 C190 1.46(5)
C170 C180 1.51(6)
C150 H15A 0.9500
C150 H15B 0.9500
C190 H19A 0.9800
C190 H19B 0.9800
C190 H19C 0.9800
C180 H18A 0.9800
C180 H18B 0.9800
C180 H18C 0.9800
C64 H64A 0.9800
C64 H64B 0.9800
C64 H64C 0.9800
C65 H65A 0.9800
C65 H65B 0.9800
C65 H65C 0.9800
C650 H65D 0.9800
C650 H65E 0.9800
C650 H65F 0.9800
C640 H64D 0.9800
C640 H64E 0.9800
C640 H64F 0.9800
C37 H37A 0.9800
C37 H37B 0.9800
C37 H37C 0.9800
C25 C23 1.72(2)
C25 H25A 0.9800
C25 H25B 0.9800
C25 H25C 0.9800
C23 C24 1.59(2)
C23 H23 1.0000
C24 H24A 0.9800
C24 H24B 0.9800
C24 H24C 0.9800
C240 C230 1.562(14)
C240 H24D 0.9800
C240 H24E 0.9800
C240 H24F 0.9800
C250 C230 1.381(15)
C250 H25D 0.9800
C250 H25E 0.9800
C250 H25F 0.9800
C230 H230 1.0000
